data_2200148
loop_
_publ_author_name
'Tam, William'
'Tranmer, Geoffrey K.'
'Lough, Alan J.'

_publ_section_title
6,9-Methano-4-methyl-3a,4,5a,6,9,10-hexahydro-5-oxa-1<i>H</i>,3<i>H</i>-furano[3,4-<i>c</i>]isoindol-3-one
_journal_issue 3
_journal_name_full 'Acta Crystallographica Section E'
_journal_page_first o269
_journal_page_last o270
_journal_paper_doi 10.1107/S1600536801003270
_journal_volume 57
_journal_year 2001
_chemical_formula_iupac 'C11 H13 N O3'
_chemical_formula_moiety 'C11 H13 N O3'
_chemical_formula_sum 'C11 H13 N O3'
_chemical_formula_weight 207.22
_chemical_name_systematic
;
6,9-Methano-4-methyl-3a,4,5a,6,9,10-hexahydro-5-oxa-1H,3H-furano[3,4-c]-
isoindol-3-one
;
_space_group_IT_number 61
_symmetry_cell_setting orthorhombic
_symmetry_space_group_name_Hall '-P 2ac 2ab'
_symmetry_space_group_name_H-M 'P b c a'
_cell_angle_alpha 90.00
_cell_angle_beta 90.00
_cell_angle_gamma 90.00
_cell_formula_units_Z 8
_cell_length_a 8.6209(2)
_cell_length_b 13.9266(4)
_cell_length_c 16.4518(6)
_cell_measurement_reflns_used 10386
_cell_measurement_temperature 200.0(10)
_cell_measurement_theta_max 27.54
_cell_measurement_theta_min 2.55
_cell_volume 1975.20(10)
_computing_cell_refinement 'DENZO-SMN (Otwinowski & Minor, 1997)'
_computing_data_collection 'COLLECT (Nonius BV, 1997)'
_computing_data_reduction DENZO-SMN
_computing_molecular_graphics 'ORTEPII (Johnson, 1976) and PLATON (Spek 2001)'
_computing_publication_material 'SHELXL97 and PRPKAPPA (Ferguson, 1999)'
_computing_structure_refinement 'SHELXL97 (Sheldrick, 1997)'
_computing_structure_solution 'SHELXS97 (Sheldrick, 1997)'
_diffrn_ambient_temperature 200.0(10)
_diffrn_detector_area_resol_mean 9
_diffrn_measured_fraction_theta_full .997
_diffrn_measured_fraction_theta_max .997
_diffrn_measurement_device_type 'Nonius KappaCCD'
_diffrn_measurement_method '\f scans, and \w scans with \k offsets'
_diffrn_radiation_monochromator graphite
_diffrn_radiation_source 'fine-focus sealed tube'
_diffrn_radiation_type MoK\a
_diffrn_radiation_wavelength .71073
_diffrn_reflns_av_R_equivalents .022
_diffrn_reflns_av_sigmaI/netI .039
_diffrn_reflns_limit_h_max 11
_diffrn_reflns_limit_h_min 0
_diffrn_reflns_limit_k_max 18
_diffrn_reflns_limit_k_min 0
_diffrn_reflns_limit_l_max 21
_diffrn_reflns_limit_l_min 0
_diffrn_reflns_number 10386
_diffrn_reflns_theta_full 27.47
_diffrn_reflns_theta_max 27.47
_diffrn_reflns_theta_min 2.93
_diffrn_standards_decay_% 0
_diffrn_standards_number 0
_exptl_absorpt_coefficient_mu .102
_exptl_absorpt_correction_T_max .978
_exptl_absorpt_correction_T_min .973
_exptl_absorpt_correction_type multi-scan
_exptl_absorpt_process_details '(DENZO-SMN; Otwinowski & Minor, 1997)'
_exptl_crystal_colour colourless
_exptl_crystal_density_diffrn 1.394
_exptl_crystal_density_method 'not measured'
_exptl_crystal_description block
_exptl_crystal_F_000 880
_exptl_crystal_size_max .27
_exptl_crystal_size_mid .25
_exptl_crystal_size_min .22
_refine_diff_density_max .20
_refine_diff_density_min -.17
_refine_ls_extinction_method none
_refine_ls_goodness_of_fit_ref 1.04
_refine_ls_hydrogen_treatment constr
_refine_ls_matrix_type full
_refine_ls_number_parameters 136
_refine_ls_number_reflns 2254
_refine_ls_number_restraints 0
_refine_ls_restrained_S_all 1.04
_refine_ls_R_factor_all .060
_refine_ls_R_factor_gt .043
_refine_ls_shift/su_max <0.001
_refine_ls_shift/su_mean <0.001
_refine_ls_structure_factor_coef Fsqd
_refine_ls_weighting_details 'w = 1/[\s^2^(Fo^2^)+(0.0478P)^2^+0.5639P] where P = (Fo^2^+2Fc^2^)/3'
_refine_ls_weighting_scheme calc
_refine_ls_wR_factor_ref .112
_reflns_number_gt 1745
_reflns_number_total 2254
_reflns_threshold_expression I>2\s(I)
_cod_data_source_file ci6010.cif
_cod_data_source_block I
_cod_database_code 2200148
_cod_database_fobs_code 2200148

loop_
_symmetry_equiv_pos_as_xyz
'x, y, z'
'-x+1/2, -y, z+1/2'
'-x, y+1/2, -z+1/2'
'x+1/2, -y+1/2, -z'
'-x, -y, -z'
'x-1/2, y, -z-1/2'
'x, -y-1/2, z-1/2'
'-x-1/2, y-1/2, z'

loop_
_atom_site_label
_atom_site_fract_x
_atom_site_fract_y
_atom_site_fract_z
_atom_site_U_iso_or_equiv
_atom_site_adp_type
_atom_site_calc_flag
_atom_site_refinement_flags
_atom_site_occupancy
_atom_site_disorder_assembly
_atom_site_disorder_group
_atom_site_type_symbol
O1 .42641(12) .21560(7) .25844(6) .0379(3) Uani d . 1 . . O
C2 .42998(17) .21490(10) .34680(9) .0343(3) Uani d . 1 . . C
H2A .4036 .2792 .3683 .041 Uiso calc R 1 . . H
H2B .5348 .1973 .3664 .041 Uiso calc R 1 . . H
C3 .31026(15) .14051(9) .37541(8) .0264(3) Uani d . 1 . . C
C4 .36981(17) .06066(10) .43369(9) .0326(3) Uani d . 1 . . C
H4 .4805 .0707 .4499 .039 Uiso calc R 1 . . H
O5 .34766(13) -.02759(7) .39064(6) .0410(3) Uani d . 1 . . O
N6 .37311(15) -.00087(8) .30506(7) .0346(3) Uani d . 1 . . N
C7 .27296(16) .08517(9) .29829(8) .0279(3) Uani d . 1 . . C
H7 .1603 .0694 .2925 .033 Uiso calc R 1 . . H
C8 .33540(16) .14473(10) .22928(9) .0315(3) Uani d . 1 . . C
O9 .31496(14) .13356(8) .15766(6) .0444(3) Uani d . 1 . . O
C10 .3161(2) -.08135(11) .25727(11) .0501(5) Uani d . 1 . . C
H10A .3860 -.1363 .2640 .075 Uiso calc R 1 . . H
H10B .3120 -.0630 .1998 .075 Uiso calc R 1 . . H
H10C .2119 -.0989 .2759 .075 Uiso calc R 1 . . H
C11 .17081(16) .18313(10) .42348(9) .0311(3) Uani d . 1 . . C
H11 .0957 .2226 .3914 .037 Uiso calc R 1 . . H
C12 .24296(18) .23170(11) .49703(9) .0390(4) Uani d . 1 . . C
H12 .2493 .2989 .5063 .047 Uiso calc R 1 . . H
C13 .29541(19) .16331(12) .54587(10) .0422(4) Uani d . 1 . . C
H13 .3469 .1727 .5963 .051 Uiso calc R 1 . . H
C14 .25840(18) .06717(11) .50672(9) .0375(4) Uani d . 1 . . C
H14 .2559 .0103 .5438 .045 Uiso calc R 1 . . H
C15 .10526(17) .09220(10) .46336(9) .0352(3) Uani d . 1 . . C
H15A .0733 .0430 .4233 .042 Uiso calc R 1 . . H
H15B .0194 .1058 .5016 .042 Uiso calc R 1 . . H

loop_
_atom_site_aniso_label
_atom_site_aniso_U_11
_atom_site_aniso_U_22
_atom_site_aniso_U_33
_atom_site_aniso_U_12
_atom_site_aniso_U_13
_atom_site_aniso_U_23
O1 .0441(6) .0356(5) .0339(6) -.0082(5) .0081(4) .0037(4)
C2 .0331(7) .0365(7) .0334(8) -.0068(6) .0029(6) .0008(6)
C3 .0233(6) .0271(7) .0287(7) .0010(5) -.0004(5) .0030(5)
C4 .0328(7) .0332(7) .0318(8) .0050(6) -.0014(6) .0049(6)
O5 .0554(7) .0298(5) .0378(6) .0087(5) .0039(5) .0079(4)
N6 .0418(7) .0280(6) .0339(7) .0062(5) .0028(5) .0020(5)
C7 .0258(7) .0281(6) .0298(7) .0013(5) .0001(5) .0022(5)
C8 .0306(7) .0328(7) .0311(8) .0046(6) .0023(6) .0036(6)
O9 .0509(7) .0535(7) .0289(6) .0025(5) .0021(5) .0041(5)
C10 .0671(12) .0321(8) .0513(11) .0009(8) .0029(9) -.0066(7)
C11 .0273(7) .0301(7) .0358(8) .0028(5) .0037(6) .0015(6)
C12 .0403(8) .0389(8) .0378(8) -.0051(7) .0104(6) -.0073(7)
C13 .0408(8) .0557(10) .0301(8) -.0050(7) .0031(6) -.0040(7)
C14 .0402(8) .0416(8) .0307(8) .0000(7) .0034(6) .0086(6)
C15 .0311(7) .0381(8) .0365(8) -.0029(6) .0064(6) .0038(6)

loop_
_atom_type_symbol
_atom_type_description
_atom_type_scat_dispersion_real
_atom_type_scat_dispersion_imag
_atom_type_scat_source
C C .0033 .0016 'International Tables Vol C Tables 4.2.6.8 and 6.1.1.4'
H H .0000 .0000 'International Tables Vol C Tables 4.2.6.8 and 6.1.1.4'
N N .0061 .0033 'International Tables Vol C Tables 4.2.6.8 and 6.1.1.4'
O O .0106 .0060 'International Tables Vol C Tables 4.2.6.8 and 6.1.1.4'

loop_
_geom_angle_atom_site_label_1
_geom_angle_atom_site_label_2
_geom_angle_atom_site_label_3
_geom_angle
C8 O1 C2 111.27(10)
O1 C2 C3 107.26(11)
O1 C2 H2A 110.3
C3 C2 H2A 110.3
O1 C2 H2B 110.3
C3 C2 H2B 110.3
H2A C2 H2B 108.5
C7 C3 C2 103.21(11)
C7 C3 C4 102.83(10)
C2 C3 C4 116.70(11)
C7 C3 C11 117.02(11)
C2 C3 C11 114.67(11)
C4 C3 C11 102.38(11)
O5 C4 C14 110.68(12)
O5 C4 C3 105.35(11)
C14 C4 C3 103.47(11)
O5 C4 H4 112.3
C14 C4 H4 112.3
C3 C4 H4 112.3
C4 O5 N6 103.66(9)
C10 N6 O5 105.77(11)
C10 N6 C7 112.69(12)
O5 N6 C7 100.93(10)
N6 C7 C8 107.11(11)
N6 C7 C3 102.95(10)
C8 C7 C3 105.94(11)
N6 C7 H7 113.3
C8 C7 H7 113.3
C3 C7 H7 113.3
O9 C8 O1 121.91(13)
O9 C8 C7 128.01(14)
O1 C8 C7 110.06(12)
N6 C10 H10A 109.5
N6 C10 H10B 109.5
H10A C10 H10B 109.5
N6 C10 H10C 109.5
H10A C10 H10C 109.5
H10B C10 H10C 109.5
C12 C11 C15 100.24(12)
C12 C11 C3 104.96(11)
C15 C11 C3 100.78(10)
C12 C11 H11 116.2
C15 C11 H11 116.2
C3 C11 H11 116.2
C13 C12 C11 107.60(13)
C13 C12 H12 126.2
C11 C12 H12 126.2
C12 C13 C14 107.73(14)
C12 C13 H13 126.1
C14 C13 H13 126.1
C13 C14 C15 100.19(12)
C13 C14 C4 104.56(12)
C15 C14 C4 100.74(11)
C13 C14 H14 116.3
C15 C14 H14 116.3
C4 C14 H14 116.3
C11 C15 C14 93.97(11)
C11 C15 H15A 112.9
C14 C15 H15A 112.9
C11 C15 H15B 112.9
C14 C15 H15B 112.9
H15A C15 H15B 110.3

loop_
_geom_bond_atom_site_label_1
_geom_bond_atom_site_label_2
_geom_bond_site_symmetry_2
_geom_bond_distance
_geom_bond_publ_flag
O1 C8 . 1.3490(18) y
O1 C2 . 1.4541(18) y
C2 C3 . 1.5363(18) y
C2 H2A . .99 ?
C2 H2B . .99 ?
C3 C7 . 1.5190(19) y
C3 C4 . 1.5555(18) y
C3 C11 . 1.5566(18) y
C4 O5 . 1.4314(17) y
C4 C14 . 1.541(2) y
C4 H4 . 1.00 ?
O5 N6 . 1.4726(15) y
N6 C10 . 1.454(2) y
N6 C7 . 1.4811(17) y
C7 C8 . 1.5055(18) y
C7 H7 . 1.00 ?
C8 O9 . 1.2016(17) y
C10 H10A . .98 ?
C10 H10B . .98 ?
C10 H10C . .98 ?
C11 C12 . 1.519(2) y
C11 C15 . 1.5341(19) y
C11 H11 . 1.00 ?
C12 C13 . 1.326(2) y
C12 H12 . .95 ?
C13 C14 . 1.520(2) y
C13 H13 . .95 ?
C14 C15 . 1.540(2) y
C14 H14 . 1.00 ?
C15 H15A . .99 ?
C15 H15B . .99 ?
